data_2226103
loop_
_publ_author_name
'Danish, Muhammad'
'Saleem, Iram'
'Ahmad, Nazir'
'Starosta, Wojciech'
'Leciejewicz, Janusz'

_publ_section_title
;
 Poly[(\m~6~-2-methyl-3,5-dinitrobenzoato)potassium]
;
_journal_coeditor_code EZ2207
_journal_issue 6
_journal_name_full 'Acta Crystallographica Section E'
_journal_page_first m616
_journal_paper_doi 10.1107/S1600536810015400
_journal_volume 66
_journal_year 2010
_chemical_formula_iupac '[K (C8 H5 N2 O6)]'
_chemical_formula_moiety 'C8 H5 K N2 O6'
_chemical_formula_sum 'C8 H5 K N2 O6'
_chemical_formula_weight 264.24
_chemical_name_common 'Potassium dinitro-ortho-toluate'
_chemical_name_systematic
;
Poly[(\m~6~-2-methyl-3,5-dinitrobenzoato)potassium]
;
_space_group_IT_number 14
_symmetry_cell_setting monoclinic
_symmetry_space_group_name_Hall '-P 2ybc'
_symmetry_space_group_name_H-M 'P 1 21/c 1'
_atom_sites_solution_hydrogens geom
_atom_sites_solution_primary direct
_atom_sites_solution_secondary difmap
_audit_creation_method SHELXL-97
_cell_angle_alpha 90.00
_cell_angle_beta 90.49(3)
_cell_angle_gamma 90.00
_cell_formula_units_Z 4
_cell_length_a 8.1632(16)
_cell_length_b 16.998(3)
_cell_length_c 7.0684(14)
_cell_measurement_reflns_used 25
_cell_measurement_temperature 293(2)
_cell_measurement_theta_max 15
_cell_measurement_theta_min 6
_cell_volume 980.8(3)
_computing_cell_refinement 'KM-4 Software (Kuma, 1996)'
_computing_data_collection 'KM-4 Software (Kuma, 1996)'
_computing_data_reduction 'DATAPROC (Kuma, 2001)'
_computing_molecular_graphics 'SHELXTL (Sheldrick, 2008)'
_computing_publication_material 'SHELXTL (Sheldrick, 2008)'
_computing_structure_refinement 'SHELXL97 (Sheldrick, 2008)'
_computing_structure_solution 'SHELXS97 (Sheldrick, 2008)'
_diffrn_ambient_temperature 293(2)
_diffrn_measured_fraction_theta_full 0.996
_diffrn_measured_fraction_theta_max 0.996
_diffrn_measurement_device_type 'Kuma KM-4 four-circle diffractometer'
_diffrn_measurement_method 'profile data from \w/2\q scans'
_diffrn_radiation_monochromator graphite
_diffrn_radiation_source 'fine-focus sealed tube'
_diffrn_radiation_type MoK\a
_diffrn_radiation_wavelength 0.71073
_diffrn_reflns_av_R_equivalents 0.0330
_diffrn_reflns_av_sigmaI/netI 0.0179
_diffrn_reflns_limit_h_max 0
_diffrn_reflns_limit_h_min -11
_diffrn_reflns_limit_k_max 23
_diffrn_reflns_limit_k_min 0
_diffrn_reflns_limit_l_max 9
_diffrn_reflns_limit_l_min -9
_diffrn_reflns_number 3035
_diffrn_reflns_theta_full 30.06
_diffrn_reflns_theta_max 30.06
_diffrn_reflns_theta_min 2.40
_diffrn_standards_decay_% 0.72
_diffrn_standards_interval_count 200
_diffrn_standards_number 3
_exptl_absorpt_coefficient_mu 0.563
_exptl_absorpt_correction_T_max 0.91992
_exptl_absorpt_correction_T_min 0.88874
_exptl_absorpt_correction_type analytical
_exptl_absorpt_process_details '(CrysAlis RED; Oxford Diffraction, 2008)'
_exptl_crystal_colour brown
_exptl_crystal_density_diffrn 1.790
_exptl_crystal_density_method 'not measured'
_exptl_crystal_description block
_exptl_crystal_F_000 536
_exptl_crystal_size_max 0.425
_exptl_crystal_size_mid 0.315
_exptl_crystal_size_min 0.217
_refine_diff_density_max 0.721
_refine_diff_density_min -0.718
_refine_ls_extinction_method none
_refine_ls_goodness_of_fit_ref 1.055
_refine_ls_hydrogen_treatment constr
_refine_ls_matrix_type full
_refine_ls_number_parameters 155
_refine_ls_number_reflns 2855
_refine_ls_number_restraints 0
_refine_ls_restrained_S_all 1.055
_refine_ls_R_factor_all 0.0661
_refine_ls_R_factor_gt 0.0487
_refine_ls_shift/su_max 0.001
_refine_ls_shift/su_mean 0.000
_refine_ls_structure_factor_coef Fsqd
_refine_ls_weighting_details 'calc w=1/[\s^2^(Fo^2^)+(0.1144P)^2^+0.0549P] where P=(Fo^2^+2Fc^2^)/3'
_refine_ls_weighting_scheme calc
_refine_ls_wR_factor_gt 0.1350
_refine_ls_wR_factor_ref 0.1482
_reflns_number_gt 2200
_reflns_number_total 2855
_reflns_threshold_expression I>2sigma(I)
_cod_data_source_file ez2207.cif
_cod_data_source_block I
_cod_original_cell_volume 980.7(3)
_cod_original_sg_symbol_Hall ' -P 2ybc'
_cod_original_sg_symbol_H-M 'P 21/c'
_cod_database_code 2226103
_cod_database_fobs_code 2226103

loop_
_symmetry_equiv_pos_as_xyz
'x, y, z'
'-x, y+1/2, -z+1/2'
'-x, -y, -z'
'x, -y-1/2, z-1/2'

loop_
_atom_site_type_symbol
_atom_site_label
_atom_site_fract_x
_atom_site_fract_y
_atom_site_fract_z
_atom_site_U_iso_or_equiv
_atom_site_adp_type
_atom_site_calc_flag
_atom_site_refinement_flags
_atom_site_occupancy
_atom_site_disorder_assembly
_atom_site_disorder_group
K K1 0.30646(5) 0.70455(2) 0.53719(5) 0.03281(15) Uani d . 1 . .
C C1 0.24609(16) 0.97819(8) 0.52276(19) 0.0220(3) Uani d . 1 . .
C C7 0.26751(18) 0.88921(9) 0.5373(2) 0.0246(3) Uani d . 1 . .
C C2 0.30932(17) 1.02265(9) 0.3727(2) 0.0233(3) Uani d . 1 . .
C C6 0.16004(17) 1.01430(9) 0.6686(2) 0.0255(3) Uani d . 1 . .
H H6 0.1179 0.9844 0.7670 0.031 Uiso calc R 1 . .
C C3 0.28318(19) 1.10416(9) 0.3816(2) 0.0266(3) Uani d . 1 . .
O O1 0.25937(19) 0.85008(8) 0.38860(17) 0.0395(3) Uani d . 1 . .
O O6 0.39480(19) 1.22199(8) 0.2829(2) 0.0471(4) Uani d . 1 . .
O O2 0.28968(18) 0.86252(8) 0.69897(17) 0.0373(3) Uani d . 1 . .
N N1 0.04619(18) 1.13215(9) 0.8188(2) 0.0346(3) Uani d . 1 . .
N N2 0.34771(18) 1.15683(9) 0.2343(2) 0.0334(3) Uani d . 1 . .
C C5 0.13803(18) 1.09462(9) 0.6657(2) 0.0270(3) Uani d . 1 . .
O O5 0.3523(2) 1.13326(10) 0.0711(2) 0.0526(4) Uani d . 1 . .
C C8 0.4096(2) 0.98522(10) 0.2191(2) 0.0319(3) Uani d . 1 . .
H H81 0.3405 0.9739 0.1120 0.048 Uiso calc R 1 . .
H H83 0.4573 0.9373 0.2656 0.048 Uiso calc R 1 . .
H H82 0.4951 1.0207 0.1819 0.048 Uiso calc R 1 . .
C C4 0.20004(19) 1.14170(10) 0.5248(2) 0.0295(3) Uani d . 1 . .
H H4 0.1866 1.1960 0.5261 0.035 Uiso calc R 1 . .
O O3 0.0391(2) 1.20350(9) 0.8230(3) 0.0503(4) Uani d . 1 . .
O O4 -0.0210(2) 1.08967(10) 0.9335(2) 0.0533(4) Uani d . 1 . .

loop_
_atom_site_aniso_label
_atom_site_aniso_U_11
_atom_site_aniso_U_22
_atom_site_aniso_U_33
_atom_site_aniso_U_12
_atom_site_aniso_U_13
_atom_site_aniso_U_23
K1 0.0473(3) 0.0273(2) 0.0239(2) -0.00228(13) 0.00711(15) 0.00005(11)
C1 0.0202(6) 0.0239(6) 0.0219(6) 0.0009(5) 0.0005(5) -0.0003(5)
C7 0.0229(6) 0.0250(7) 0.0259(7) 0.0011(5) 0.0041(5) 0.0009(5)
C2 0.0202(6) 0.0269(7) 0.0228(6) -0.0014(5) 0.0016(5) -0.0004(5)
C6 0.0217(6) 0.0314(8) 0.0234(6) 0.0004(5) 0.0042(5) 0.0004(5)
C3 0.0250(7) 0.0270(7) 0.0280(7) -0.0014(5) 0.0026(5) 0.0045(5)
O1 0.0608(9) 0.0291(6) 0.0285(6) 0.0017(6) 0.0010(5) -0.0041(5)
O6 0.0453(8) 0.0310(7) 0.0650(10) -0.0058(5) 0.0100(7) 0.0082(6)
O2 0.0520(8) 0.0329(6) 0.0270(6) 0.0053(5) 0.0035(5) 0.0063(5)
N1 0.0266(7) 0.0394(8) 0.0381(7) 0.0041(5) 0.0069(5) -0.0106(6)
N2 0.0282(6) 0.0336(7) 0.0385(7) -0.0012(5) 0.0023(6) 0.0121(6)
C5 0.0212(6) 0.0312(7) 0.0288(7) 0.0029(5) 0.0038(5) -0.0050(6)
O5 0.0650(10) 0.0608(10) 0.0321(7) -0.0112(8) 0.0014(7) 0.0126(6)
C8 0.0306(7) 0.0386(9) 0.0268(7) -0.0033(6) 0.0107(6) -0.0039(6)
C4 0.0261(7) 0.0262(7) 0.0361(8) 0.0022(5) 0.0028(6) -0.0002(6)
O3 0.0412(8) 0.0410(8) 0.0688(10) -0.0005(5) 0.0146(7) -0.0228(7)
O4 0.0585(10) 0.0587(9) 0.0432(8) 0.0134(7) 0.0271(7) 0.0030(7)

loop_
_atom_type_symbol
_atom_type_description
_atom_type_scat_dispersion_real
_atom_type_scat_dispersion_imag
_atom_type_scat_source
C C 0.0033 0.0016 'International Tables Vol C Tables 4.2.6.8 and 6.1.1.4'
H H 0.0000 0.0000 'International Tables Vol C Tables 4.2.6.8 and 6.1.1.4'
O O 0.0106 0.0060 'International Tables Vol C Tables 4.2.6.8 and 6.1.1.4'
N N 0.0061 0.0033 'International Tables Vol C Tables 4.2.6.8 and 6.1.1.4'
K K 0.2009 0.2494 'International Tables Vol C Tables 4.2.6.8 and 6.1.1.4'

loop_
_geom_angle_atom_site_label_1
_geom_angle_atom_site_label_2
_geom_angle_atom_site_label_3
_geom_angle_site_symmetry_1
_geom_angle_site_symmetry_3
_geom_angle
_geom_angle_publ_flag
O2 K1 O1 4_575 4_576 132.80(4) ?
O2 K1 O1 4_575 . 92.12(4) ?
O1 K1 O1 4_576 . 130.77(4) ?
O2 K1 O2 4_575 . 138.23(4) ?
O1 K1 O2 4_576 . 87.03(4) ?
O1 K1 O2 . . 46.12(4) ?
O2 K1 O3 4_575 2_546 104.67(6) ?
O1 K1 O3 4_576 2_546 63.25(5) ?
O1 K1 O3 . 2_546 90.14(4) ?
O2 K1 O3 . 2_546 80.16(5) ?
O2 K1 O6 4_575 3_676 126.47(5) ?
O1 K1 O6 4_576 3_676 82.79(5) ?
O1 K1 O6 . 3_676 84.09(5) ?
O2 K1 O6 . 3_676 59.62(4) ?
O3 K1 O6 2_546 3_676 128.64(5) ?
O2 K1 O4 4_575 2_546 75.65(5) ?
O1 K1 O4 4_576 2_546 66.40(5) ?
O1 K1 O4 . 2_546 120.29(5) ?
O2 K1 O4 . 2_546 121.57(5) ?
O3 K1 O4 2_546 2_546 41.55(5) ?
O6 K1 O4 3_676 2_546 148.60(5) ?
O2 K1 O5 4_575 2_645 69.70(5) ?
O1 K1 O5 4_576 2_645 103.11(5) ?
O1 K1 O5 . 2_645 112.37(5) ?
O2 K1 O5 . 2_645 119.66(5) ?
O3 K1 O5 2_546 2_645 156.64(5) ?
O6 K1 O5 3_676 2_645 62.99(5) ?
O4 K1 O5 2_546 2_645 116.73(5) ?
O2 K1 C7 4_575 . 115.06(4) ?
O1 K1 C7 4_576 . 109.20(4) ?
O1 K1 C7 . . 22.95(4) ?
O2 K1 C7 . . 23.17(4) ?
O3 K1 C7 2_546 . 84.88(4) ?
O6 K1 C7 3_676 . 70.65(4) ?
O4 K1 C7 2_546 . 124.07(5) ?
O5 K1 C7 2_645 . 118.28(5) ?
O2 K1 N1 4_575 2_546 94.55(5) ?
O1 K1 N1 4_576 2_546 56.83(5) ?
O1 K1 N1 . 2_546 109.77(5) ?
O2 K1 N1 . 2_546 100.25(4) ?
O3 K1 N1 2_546 2_546 21.56(4) ?
O6 K1 N1 3_676 2_546 136.87(4) ?
O4 K1 N1 2_546 2_546 21.69(4) ?
O5 K1 N1 2_645 2_546 135.22(5) ?
C7 K1 N1 . 2_546 106.43(4) ?
O2 K1 O6 4_575 2_645 57.45(4) ?
O1 K1 O6 4_576 2_645 140.00(5) ?
O1 K1 O6 . 2_645 76.10(4) ?
O2 K1 O6 . 2_645 102.69(4) ?
O3 K1 O6 2_546 2_645 156.18(5) ?
O6 K1 O6 3_676 2_645 69.96(4) ?
O4 K1 O6 2_546 2_645 131.53(4) ?
O5 K1 O6 2_645 2_645 38.52(4) ?
C7 K1 O6 . 2_645 89.20(4) ?
N1 K1 O6 2_546 2_645 151.93(4) ?
O2 K1 K1 4_575 4_575 49.19(3) ?
O1 K1 K1 4_576 4_575 171.19(3) ?
O1 K1 K1 . 4_575 44.05(3) ?
O2 K1 K1 . 4_575 89.48(3) ?
O3 K1 K1 2_546 4_575 108.17(4) ?
O6 K1 K1 3_676 4_575 102.38(4) ?
O4 K1 K1 2_546 4_575 108.96(4) ?
O5 K1 K1 2_645 4_575 85.65(4) ?
C7 K1 K1 . 4_575 66.58(3) ?
N1 K1 K1 2_546 4_575 116.03(4) ?
O6 K1 K1 2_645 4_575 48.76(3) ?
C6 C1 C2 . . 120.82(14) ?
C6 C1 C7 . . 116.39(13) ?
C2 C1 C7 . . 122.79(12) ?
O2 C7 O1 . . 126.02(16) ?
O2 C7 C1 . . 116.09(13) ?
O1 C7 C1 . . 117.88(14) ?
O2 C7 K1 . . 67.84(9) ?
O1 C7 K1 . . 58.19(9) ?
C1 C7 K1 . . 176.06(10) ?
C3 C2 C1 . . 116.14(13) ?
C3 C2 C8 . . 122.20(13) ?
C1 C2 C8 . . 121.51(14) ?
C5 C6 C1 . . 119.43(14) ?
C5 C6 H6 . . 120.3 ?
C1 C6 H6 . . 120.3 ?
C4 C3 C2 . . 124.41(14) ?
C4 C3 N2 . . 114.73(15) ?
C2 C3 N2 . . 120.86(14) ?
C7 O1 K1 . 4_575 163.63(12) ?
C7 O1 K1 . . 98.86(10) ?
K1 O1 K1 4_575 . 91.26(4) ?
N2 O6 K1 . 3_676 138.32(12) ?
N2 O6 K1 . 2_655 87.65(10) ?
K1 O6 K1 3_676 2_655 74.37(4) ?
C7 O2 K1 . 4_576 173.37(12) ?
C7 O2 K1 . . 89.00(10) ?
K1 O2 K1 4_576 . 87.45(4) ?
O3 N1 O4 . . 123.59(16) ?
O3 N1 C5 . . 118.47(16) ?
O4 N1 C5 . . 117.93(16) ?
O3 N1 K1 . 2_556 65.06(9) ?
O4 N1 K1 . 2_556 67.48(10) ?
C5 N1 K1 . 2_556 147.35(11) ?
O6 N2 O5 . . 123.42(15) ?
O6 N2 C3 . . 117.79(15) ?
O5 N2 C3 . . 118.79(15) ?
C6 C5 C4 . . 122.57(14) ?
C6 C5 N1 . . 119.15(14) ?
C4 C5 N1 . . 118.28(15) ?
N2 O5 K1 . 2_655 97.94(12) ?
C2 C8 H81 . . 109.5 ?
C2 C8 H83 . . 109.5 ?
H81 C8 H83 . . 109.5 ?
C2 C8 H82 . . 109.5 ?
H81 C8 H82 . . 109.5 ?
H83 C8 H82 . . 109.5 ?
C5 C4 C3 . . 116.61(15) ?
C5 C4 H4 . . 121.7 ?
C3 C4 H4 . . 121.7 ?
N1 O3 K1 . 2_556 93.38(10) ?
N1 O4 K1 . 2_556 90.82(11) ?

loop_
_geom_bond_atom_site_label_1
_geom_bond_atom_site_label_2
_geom_bond_site_symmetry_2
_geom_bond_distance
_geom_bond_publ_flag
K1 O2 4_575 2.6511(13) ?
K1 O1 4_576 2.6826(13) ?
K1 O1 . 2.7133(14) ?
K1 O2 . 2.9221(14) ?
K1 O3 2_546 2.9974(18) ?
K1 O6 3_676 3.0115(18) ?
K1 O4 2_546 3.0485(18) ?
K1 O5 2_645 3.1388(19) ?
K1 C7 . 3.1548(17) ?
K1 N1 2_546 3.2998(16) ?
K1 O6 2_645 3.3541(19) ?
K1 K1 4_575 3.8572(7) ?
C1 C6 . 1.395(2) ?
C1 C2 . 1.4042(19) ?
C1 C7 . 1.526(2) ?
C7 O2 . 1.2414(19) ?
C7 O1 . 1.2450(19) ?
C2 C3 . 1.403(2) ?
C2 C8 . 1.506(2) ?
C6 C5 . 1.377(2) ?
C6 H6 . 0.9300 ?
C3 C4 . 1.380(2) ?
C3 N2 . 1.473(2) ?
O1 K1 4_575 2.6826(13) ?
O6 N2 . 1.221(2) ?
O6 K1 3_676 3.0116(18) ?
O6 K1 2_655 3.3541(19) ?
O2 K1 4_576 2.6511(13) ?
N1 O3 . 1.214(2) ?
N1 O4 . 1.220(2) ?
N1 C5 . 1.468(2) ?
N1 K1 2_556 3.2997(16) ?
N2 O5 . 1.222(2) ?
C5 C4 . 1.377(2) ?
O5 K1 2_655 3.1388(19) ?
C8 H81 . 0.9600 ?
C8 H83 . 0.9600 ?
C8 H82 . 0.9600 ?
C4 H4 . 0.9300 ?
O3 K1 2_556 2.9973(18) ?
O4 K1 2_556 3.0485(17) ?

loop_
_geom_hbond_atom_site_label_D
_geom_hbond_atom_site_label_H
_geom_hbond_atom_site_label_A
_geom_hbond_site_symmetry_A
_geom_hbond_distance_DH
_geom_hbond_distance_HA
_geom_hbond_distance_DA
_geom_hbond_angle_DHA
C6 H6 O4 3_577 0.93 2.59 3.518(2) 173.6
C8 H81 O4 3_576 0.96 2.84 3.576(3) 134.4
C8 H82 O2 3_676 0.96 2.78 3.610(2) 145.6
